data_2233834
loop_
_publ_author_name
'Zhong, Yan'
'Zhang, XiaoPing'
'Wu, Bin'

_publ_section_title
;
 (<i>E</i>)-1-{4-[Bis(4-bromophenyl)methyl]piperazin-1-yl}-3-(4-methylphenyl)prop-2-en-1-one
;
_journal_coeditor_code HB6616
_journal_issue 3
_journal_name_full 'Acta Crystallographica Section E'
_journal_page_first o605
_journal_paper_doi 10.1107/S1600536812003820
_journal_volume 68
_journal_year 2012
_chemical_formula_iupac 'C27 H26 Br2 N2 O'
_chemical_formula_moiety 'C27 H26 Br2 N2 O'
_chemical_formula_sum 'C27 H26 Br2 N2 O'
_chemical_formula_weight 554.32
_chemical_name_systematic
;
(<i>E</i>)-1-{4-[Bis(4-bromophenyl)methyl]piperazin-1-yl}-
3-(4-methylphenyl)prop-2-en-1-one
;
_space_group_IT_number 14
_symmetry_cell_setting monoclinic
_symmetry_space_group_name_Hall '-P 2ybc'
_symmetry_space_group_name_H-M 'P 1 21/c 1'
_atom_sites_solution_hydrogens geom
_atom_sites_solution_primary direct
_atom_sites_solution_secondary difmap
_audit_creation_method SHELXL-97
_cell_angle_alpha 90.00
_cell_angle_beta 101.72(3)
_cell_angle_gamma 90.00
_cell_formula_units_Z 4
_cell_length_a 10.050(2)
_cell_length_b 11.622(2)
_cell_length_c 21.259(4)
_cell_measurement_reflns_used 25
_cell_measurement_temperature 293(2)
_cell_measurement_theta_max 13
_cell_measurement_theta_min 9
_cell_volume 2431.3(8)
_computing_cell_refinement 'XCAD4 (Harms & Wocadlo, 1995)'
_computing_data_collection 'CAD-4 EXPRESS (Enraf--Nonius, 1989)'
_computing_data_reduction 'XCAD4 (Harms & Wocadlo, 1995)'
_computing_molecular_graphics 'SHELXTL (Sheldrick, 2008)'
_computing_publication_material 'SHELXL97 (Sheldrick, 2008)'
_computing_structure_refinement 'SHELXL97 (Sheldrick, 2008)'
_computing_structure_solution 'SHELXS97 (Sheldrick, 2008)'
_diffrn_ambient_temperature 293(2)
_diffrn_measured_fraction_theta_full 0.999
_diffrn_measured_fraction_theta_max 0.999
_diffrn_measurement_device_type 'Enraf--Nonius CAD-4'
_diffrn_measurement_method \w/2\q
_diffrn_radiation_monochromator graphite
_diffrn_radiation_source 'fine-focus sealed tube'
_diffrn_radiation_type MoK\a
_diffrn_radiation_wavelength 0.71073
_diffrn_reflns_av_R_equivalents 0.0966
_diffrn_reflns_av_sigmaI/netI 0.1175
_diffrn_reflns_limit_h_max 12
_diffrn_reflns_limit_h_min 0
_diffrn_reflns_limit_k_max 14
_diffrn_reflns_limit_k_min 0
_diffrn_reflns_limit_l_max 25
_diffrn_reflns_limit_l_min -25
_diffrn_reflns_number 4720
_diffrn_reflns_theta_full 25.37
_diffrn_reflns_theta_max 25.37
_diffrn_reflns_theta_min 1.96
_diffrn_standards_decay_% 1
_diffrn_standards_interval_count 200
_diffrn_standards_interval_time 120
_diffrn_standards_number 3
_exptl_absorpt_coefficient_mu 3.356
_exptl_absorpt_correction_T_max 0.7302
_exptl_absorpt_correction_T_min 0.5534
_exptl_absorpt_correction_type psi-scan
_exptl_absorpt_process_details '(North <i>et al.</i>, 1968)'
_exptl_crystal_colour colorless
_exptl_crystal_density_diffrn 1.514
_exptl_crystal_density_method 'not measured'
_exptl_crystal_description block
_exptl_crystal_F_000 1120
_exptl_crystal_size_max 0.20
_exptl_crystal_size_mid 0.10
_exptl_crystal_size_min 0.10
_refine_diff_density_max 0.336
_refine_diff_density_min -0.448
_refine_ls_extinction_method none
_refine_ls_goodness_of_fit_ref 1.003
_refine_ls_hydrogen_treatment constr
_refine_ls_matrix_type full
_refine_ls_number_parameters 289
_refine_ls_number_reflns 4452
_refine_ls_number_restraints 0
_refine_ls_restrained_S_all 1.003
_refine_ls_R_factor_all 0.1769
_refine_ls_R_factor_gt 0.0747
_refine_ls_shift/su_max 0.000
_refine_ls_shift/su_mean 0.000
_refine_ls_structure_factor_coef Fsqd
_refine_ls_weighting_details 'calc w=1/[\s^2^(Fo^2^)+(0.0580P)^2^] where P=(Fo^2^+2Fc^2^)/3'
_refine_ls_weighting_scheme calc
_refine_ls_wR_factor_gt 0.1248
_refine_ls_wR_factor_ref 0.1552
_reflns_number_gt 1998
_reflns_number_total 4452
_reflns_threshold_expression I>2\s(I)
_cod_data_source_file hb6616.cif
_cod_data_source_block I
_cod_original_sg_symbol_H-M 'P 21/c'
_cod_database_code 2233834
_cod_database_fobs_code 2233834

loop_
_symmetry_equiv_pos_as_xyz
'x, y, z'
'-x, y+1/2, -z+1/2'
'-x, -y, -z'
'x, -y-1/2, z-1/2'

loop_
_atom_site_type_symbol
_atom_site_label
_atom_site_fract_x
_atom_site_fract_y
_atom_site_fract_z
_atom_site_U_iso_or_equiv
_atom_site_adp_type
_atom_site_calc_flag
_atom_site_refinement_flags
_atom_site_occupancy
_atom_site_symmetry_multiplicity
O O -0.0717(5) -0.3479(4) -0.0069(3) 0.0630(15) Uani d . 1 1
Br Br1 0.44042(9) 0.37326(8) 0.22953(5) 0.0767(4) Uani d . 1 1
N N1 -0.0588(5) -0.0520(5) 0.1495(3) 0.0442(15) Uani d . 1 1
C C1 0.0218(7) -0.0187(6) 0.2125(4) 0.0487(19) Uani d . 1 1
H H1A 0.0653 -0.0883 0.2333 0.058 Uiso calc R 1 1
Br Br2 -0.32805(9) 0.19580(10) 0.38972(4) 0.0806(4) Uani d . 1 1
N N2 -0.1598(6) -0.2188(5) 0.0521(3) 0.0545(17) Uani d . 1 1
C C2 0.1307(7) 0.0670(7) 0.2094(4) 0.0470(19) Uani d . 1 1
C C3 0.2514(8) 0.0676(7) 0.2534(4) 0.060(2) Uani d . 1 1
H H3A 0.2707 0.0050 0.2810 0.072 Uiso calc R 1 1
C C4 0.3449(8) 0.1542(8) 0.2592(4) 0.061(2) Uani d . 1 1
H H4A 0.4240 0.1510 0.2907 0.074 Uiso calc R 1 1
C C5 0.3201(8) 0.2465(7) 0.2176(4) 0.055(2) Uani d . 1 1
C C6 0.2044(8) 0.2464(7) 0.1691(4) 0.054(2) Uani d . 1 1
H H6A 0.1901 0.3043 0.1382 0.065 Uiso calc R 1 1
C C7 0.1108(8) 0.1585(7) 0.1676(4) 0.057(2) Uani d . 1 1
H H7A 0.0306 0.1615 0.1368 0.068 Uiso calc R 1 1
C C8 -0.0647(7) 0.0317(7) 0.2557(4) 0.049(2) Uani d . 1 1
C C9 -0.1647(8) 0.1108(7) 0.2339(4) 0.054(2) Uani d . 1 1
H H9A -0.1798 0.1314 0.1908 0.065 Uiso calc R 1 1
C C10 -0.2433(8) 0.1612(7) 0.2714(4) 0.055(2) Uani d . 1 1
H H10A -0.3092 0.2154 0.2548 0.067 Uiso calc R 1 1
C C11 -0.2210(8) 0.1285(7) 0.3351(4) 0.056(2) Uani d . 1 1
C C12 -0.1220(8) 0.0515(8) 0.3588(4) 0.065(2) Uani d . 1 1
H H12A -0.1051 0.0326 0.4022 0.079 Uiso calc R 1 1
C C13 -0.0476(8) 0.0019(6) 0.3197(4) 0.055(2) Uani d . 1 1
H H13A 0.0165 -0.0536 0.3364 0.066 Uiso calc R 1 1
C C14 -0.1526(7) -0.1435(7) 0.1605(4) 0.057(2) Uani d . 1 1
H H14A -0.2085 -0.1157 0.1896 0.069 Uiso calc R 1 1
H H14B -0.1009 -0.2089 0.1806 0.069 Uiso calc R 1 1
C C15 -0.2449(8) -0.1819(7) 0.0968(4) 0.061(2) Uani d . 1 1
H H15A -0.3026 -0.2449 0.1047 0.073 Uiso calc R 1 1
H H15B -0.3027 -0.1185 0.0783 0.073 Uiso calc R 1 1
C C16 -0.0594(8) -0.1313(7) 0.0440(4) 0.064(2) Uani d . 1 1
H H16A -0.1059 -0.0643 0.0229 0.077 Uiso calc R 1 1
H H16B -0.0008 -0.1616 0.0169 0.077 Uiso calc R 1 1
C C17 0.0250(8) -0.0964(7) 0.1075(4) 0.058(2) Uani d . 1 1
H H17A 0.0757 -0.1624 0.1275 0.070 Uiso calc R 1 1
H H17B 0.0897 -0.0380 0.1009 0.070 Uiso calc R 1 1
C C18 -0.1507(8) -0.3269(7) 0.0276(4) 0.051(2) Uani d . 1 1
C C19 -0.2448(8) -0.4138(7) 0.0431(4) 0.055(2) Uani d . 1 1
H H19A -0.3247 -0.3913 0.0552 0.066 Uiso calc R 1 1
C C20 -0.2158(8) -0.5239(7) 0.0396(3) 0.052(2) Uani d . 1 1
H H20A -0.1344 -0.5419 0.0276 0.063 Uiso calc R 1 1
C C21 -0.2995(7) -0.6208(7) 0.0530(3) 0.0483(19) Uani d . 1 1
C C22 -0.4292(8) -0.6105(7) 0.0646(4) 0.060(2) Uani d . 1 1
H H22A -0.4668 -0.5376 0.0657 0.072 Uiso calc R 1 1
C C23 -0.5059(9) -0.7074(8) 0.0748(4) 0.064(2) Uani d . 1 1
H H23A -0.5935 -0.6976 0.0819 0.076 Uiso calc R 1 1
C C24 -0.4521(9) -0.8183(8) 0.0743(4) 0.059(2) Uani d . 1 1
C C25 -0.3214(9) -0.8263(7) 0.0645(4) 0.066(2) Uani d . 1 1
H H25A -0.2823 -0.8989 0.0651 0.079 Uiso calc R 1 1
C C26 -0.2454(8) -0.7326(7) 0.0538(3) 0.055(2) Uani d . 1 1
H H26A -0.1576 -0.7432 0.0471 0.066 Uiso calc R 1 1
C C27 -0.5351(9) -0.9212(8) 0.0868(4) 0.093(3) Uani d . 1 1
H H27A -0.4845 -0.9904 0.0840 0.139 Uiso calc R 1 1
H H27B -0.6185 -0.9234 0.0554 0.139 Uiso calc R 1 1
H H27C -0.5551 -0.9152 0.1290 0.139 Uiso calc R 1 1

loop_
_atom_site_aniso_label
_atom_site_aniso_U_11
_atom_site_aniso_U_22
_atom_site_aniso_U_33
_atom_site_aniso_U_12
_atom_site_aniso_U_13
_atom_site_aniso_U_23
O 0.078(4) 0.049(4) 0.070(4) -0.004(3) 0.032(3) -0.014(3)
Br1 0.0687(6) 0.0546(6) 0.1100(8) -0.0143(5) 0.0262(5) -0.0154(6)
N1 0.048(4) 0.029(3) 0.062(4) -0.009(3) 0.026(3) -0.016(3)
C1 0.045(4) 0.031(4) 0.068(5) -0.002(4) 0.008(4) 0.008(4)
Br2 0.0783(7) 0.1131(9) 0.0545(5) -0.0146(6) 0.0232(5) -0.0214(6)
N2 0.055(4) 0.042(4) 0.073(4) -0.009(3) 0.029(3) -0.014(4)
C2 0.038(4) 0.035(5) 0.066(5) 0.002(4) 0.005(4) 0.003(4)
C3 0.063(6) 0.043(5) 0.076(6) 0.006(5) 0.018(5) 0.012(5)
C4 0.043(5) 0.073(7) 0.069(6) 0.004(4) 0.011(4) -0.026(5)
C5 0.054(5) 0.036(5) 0.083(6) -0.002(4) 0.034(5) 0.001(5)
C6 0.049(5) 0.046(5) 0.069(5) 0.002(4) 0.018(4) 0.002(4)
C7 0.059(5) 0.049(6) 0.063(5) 0.009(4) 0.015(4) -0.006(4)
C8 0.052(5) 0.039(5) 0.055(5) -0.001(4) 0.007(4) -0.002(4)
C9 0.064(5) 0.055(6) 0.041(4) 0.001(5) 0.005(4) 0.000(4)
C10 0.065(5) 0.054(6) 0.049(5) 0.008(4) 0.015(4) 0.001(4)
C11 0.069(5) 0.056(5) 0.046(5) -0.019(5) 0.015(4) -0.006(4)
C12 0.073(6) 0.079(7) 0.043(5) -0.010(6) 0.009(5) 0.003(5)
C13 0.059(5) 0.049(5) 0.054(5) -0.003(4) 0.002(4) 0.004(4)
C14 0.052(5) 0.056(6) 0.069(6) -0.007(4) 0.023(4) -0.002(5)
C15 0.065(5) 0.039(5) 0.087(6) -0.006(4) 0.035(5) -0.020(5)
C16 0.087(6) 0.045(5) 0.076(6) -0.002(5) 0.051(5) -0.006(5)
C17 0.057(5) 0.049(6) 0.073(6) 0.005(4) 0.025(5) -0.006(4)
C18 0.056(5) 0.044(5) 0.055(5) 0.008(4) 0.014(4) -0.010(4)
C19 0.052(5) 0.045(5) 0.064(5) -0.001(4) 0.004(4) -0.009(4)
C20 0.064(5) 0.047(5) 0.044(5) -0.003(4) 0.004(4) 0.003(4)
C21 0.055(5) 0.049(5) 0.040(4) 0.008(5) 0.007(4) -0.009(4)
C22 0.073(6) 0.045(6) 0.067(6) 0.004(4) 0.026(5) -0.003(4)
C23 0.067(6) 0.062(6) 0.063(5) 0.013(5) 0.017(4) 0.011(5)
C24 0.079(6) 0.052(6) 0.048(5) -0.003(5) 0.014(5) 0.002(4)
C25 0.091(7) 0.038(5) 0.069(6) 0.010(5) 0.017(5) 0.004(5)
C26 0.065(5) 0.047(6) 0.053(5) 0.008(5) 0.013(4) 0.007(4)
C27 0.102(8) 0.078(7) 0.094(7) -0.022(6) 0.009(6) 0.015(6)

loop_
_atom_type_symbol
_atom_type_description
_atom_type_scat_dispersion_real
_atom_type_scat_dispersion_imag
_atom_type_scat_source
C C 0.0033 0.0016 'International Tables Vol C Tables 4.2.6.8 and 6.1.1.4'
H H 0.0000 0.0000 'International Tables Vol C Tables 4.2.6.8 and 6.1.1.4'
N N 0.0061 0.0033 'International Tables Vol C Tables 4.2.6.8 and 6.1.1.4'
O O 0.0106 0.0060 'International Tables Vol C Tables 4.2.6.8 and 6.1.1.4'
Br Br -0.2901 2.4595 'International Tables Vol C Tables 4.2.6.8 and 6.1.1.4'

loop_
_geom_angle_atom_site_label_1
_geom_angle_atom_site_label_2
_geom_angle_atom_site_label_3
_geom_angle
C17 N1 C1 112.1(6)
C17 N1 C14 108.3(6)
C1 N1 C14 107.3(6)
N1 C1 C2 114.1(6)
N1 C1 C8 112.3(6)
C2 C1 C8 106.7(6)
N1 C1 H1A 107.9
C2 C1 H1A 107.9
C8 C1 H1A 107.9
C18 N2 C15 127.4(6)
C18 N2 C16 119.4(6)
C15 N2 C16 112.3(6)
C3 C2 C7 115.4(7)
C3 C2 C1 121.9(7)
C7 C2 C1 122.3(7)
C4 C3 C2 124.3(8)
C4 C3 H3A 117.9
C2 C3 H3A 117.9
C3 C4 C5 118.9(8)
C3 C4 H4A 120.6
C5 C4 H4A 120.6
C4 C5 C6 119.3(7)
C4 C5 Br1 119.5(7)
C6 C5 Br1 121.1(6)
C7 C6 C5 118.7(8)
C7 C6 H6A 120.7
C5 C6 H6A 120.7
C2 C7 C6 123.2(8)
C2 C7 H7A 118.4
C6 C7 H7A 118.4
C9 C8 C13 116.0(7)
C9 C8 C1 122.0(7)
C13 C8 C1 122.1(7)
C10 C9 C8 124.2(7)
C10 C9 H9A 117.9
C8 C9 H9A 117.9
C9 C10 C11 117.2(8)
C9 C10 H10A 121.4
C11 C10 H10A 121.4
C12 C11 C10 120.5(8)
C12 C11 Br2 120.5(6)
C10 C11 Br2 119.0(7)
C13 C12 C11 120.5(8)
C13 C12 H12A 119.7
C11 C12 H12A 119.7
C12 C13 C8 121.6(8)
C12 C13 H13A 119.2
C8 C13 H13A 119.2
N1 C14 C15 111.0(6)
N1 C14 H14A 109.4
C15 C14 H14A 109.4
N1 C14 H14B 109.4
C15 C14 H14B 109.4
H14A C14 H14B 108.0
N2 C15 C14 109.1(6)
N2 C15 H15A 109.9
C14 C15 H15A 109.9
N2 C15 H15B 109.9
C14 C15 H15B 109.9
H15A C15 H15B 108.3
N2 C16 C17 111.1(6)
N2 C16 H16A 109.4
C17 C16 H16A 109.4
N2 C16 H16B 109.4
C17 C16 H16B 109.4
H16A C16 H16B 108.0
N1 C17 C16 111.1(6)
N1 C17 H17A 109.4
C16 C17 H17A 109.4
N1 C17 H17B 109.4
C16 C17 H17B 109.4
H17A C17 H17B 108.0
O C18 N2 121.2(8)
O C18 C19 121.9(7)
N2 C18 C19 116.8(7)
C20 C19 C18 119.8(8)
C20 C19 H19A 120.1
C18 C19 H19A 120.1
C19 C20 C21 126.3(8)
C19 C20 H20A 116.8
C21 C20 H20A 116.8
C22 C21 C26 117.0(8)
C22 C21 C20 124.6(7)
C26 C21 C20 118.4(7)
C21 C22 C23 121.7(8)
C21 C22 H22A 119.1
C23 C22 H22A 119.1
C24 C23 C22 120.8(8)
C24 C23 H23A 119.6
C22 C23 H23A 119.6
C25 C24 C23 116.5(8)
C25 C24 C27 123.5(9)
C23 C24 C27 120.0(8)
C26 C25 C24 123.5(8)
C26 C25 H25A 118.3
C24 C25 H25A 118.3
C25 C26 C21 120.5(8)
C25 C26 H26A 119.8
C21 C26 H26A 119.8
C24 C27 H27A 109.5
C24 C27 H27B 109.5
H27A C27 H27B 109.5
C24 C27 H27C 109.5
H27A C27 H27C 109.5
H27B C27 H27C 109.5

loop_
_geom_bond_atom_site_label_1
_geom_bond_atom_site_label_2
_geom_bond_distance
O C18 1.210(8)
Br1 C5 1.890(7)
N1 C17 1.441(8)
N1 C1 1.470(8)
N1 C14 1.472(8)
C1 C2 1.491(9)
C1 C8 1.506(9)
C1 H1A 0.9800
Br2 C11 1.904(8)
N2 C18 1.370(9)
N2 C15 1.466(8)
N2 C16 1.466(9)
C2 C3 1.373(9)
C2 C7 1.374(10)
C3 C4 1.365(10)
C3 H3A 0.9300
C4 C5 1.381(10)
C4 H4A 0.9300
C5 C6 1.389(10)
C6 C7 1.385(9)
C6 H6A 0.9300
C7 H7A 0.9300
C8 C9 1.370(9)
C8 C13 1.380(9)
C9 C10 1.364(10)
C9 H9A 0.9300
C10 C11 1.380(10)
C10 H10A 0.9300
C11 C12 1.356(10)
C12 C13 1.354(10)
C12 H12A 0.9300
C13 H13A 0.9300
C14 C15 1.544(10)
C14 H14A 0.9700
C14 H14B 0.9700
C15 H15A 0.9700
C15 H15B 0.9700
C16 C17 1.496(10)
C16 H16A 0.9700
C16 H16B 0.9700
C17 H17A 0.9700
C17 H17B 0.9700
C18 C19 1.466(10)
C19 C20 1.317(10)
C19 H19A 0.9300
C20 C21 1.468(10)
C20 H20A 0.9300
C21 C22 1.380(9)
C21 C26 1.408(9)
C22 C23 1.406(10)
C22 H22A 0.9300
C23 C24 1.398(10)
C23 H23A 0.9300
C24 C25 1.375(11)
C24 C27 1.513(11)
C25 C26 1.374(10)
C25 H25A 0.9300
C26 H26A 0.9300
C27 H27A 0.9600
C27 H27B 0.9600
C27 H27C 0.9600

loop_
_geom_hbond_atom_site_label_D
_geom_hbond_atom_site_label_H
_geom_hbond_atom_site_label_A
_geom_hbond_site_symmetry_A
_geom_hbond_distance_DH
_geom_hbond_distance_HA
_geom_hbond_distance_DA
_geom_hbond_angle_DHA
C20 H20A O 3_545 0.93 2.55 3.445(10) 162

loop_
_geom_torsion_atom_site_label_1
_geom_torsion_atom_site_label_2
_geom_torsion_atom_site_label_3
_geom_torsion_atom_site_label_4
_geom_torsion
C17 N1 C1 C2 56.4(8)
C14 N1 C1 C2 175.1(6)
C17 N1 C1 C8 177.9(6)
C14 N1 C1 C8 -63.3(7)
N1 C1 C2 C3 -147.5(7)
C8 C1 C2 C3 87.9(8)
N1 C1 C2 C7 40.7(10)
C8 C1 C2 C7 -83.8(9)
C7 C2 C3 C4 3.4(12)
C1 C2 C3 C4 -168.9(7)
C2 C3 C4 C5 -1.7(12)
C3 C4 C5 C6 -3.1(11)
C3 C4 C5 Br1 174.6(6)
C4 C5 C6 C7 5.9(11)
Br1 C5 C6 C7 -171.7(5)
C3 C2 C7 C6 -0.3(11)
C1 C2 C7 C6 172.0(7)
C5 C6 C7 C2 -4.3(12)
N1 C1 C8 C9 -44.2(9)
C2 C1 C8 C9 81.4(9)
N1 C1 C8 C13 136.3(7)
C2 C1 C8 C13 -98.1(8)
C13 C8 C9 C10 1.3(11)
C1 C8 C9 C10 -178.2(7)
C8 C9 C10 C11 -1.0(12)
C9 C10 C11 C12 1.7(12)
C9 C10 C11 Br2 -179.9(5)
C10 C11 C12 C13 -2.9(12)
Br2 C11 C12 C13 178.7(6)
C11 C12 C13 C8 3.3(12)
C9 C8 C13 C12 -2.4(11)
C1 C8 C13 C12 177.1(7)
C17 N1 C14 C15 -60.4(8)
C1 N1 C14 C15 178.4(6)
C18 N2 C15 C14 115.6(8)
C16 N2 C15 C14 -53.0(9)
N1 C14 C15 N2 56.5(8)
C18 N2 C16 C17 -115.1(8)
C15 N2 C16 C17 54.5(8)
C1 N1 C17 C16 179.2(6)
C14 N1 C17 C16 61.0(8)
N2 C16 C17 N1 -58.5(8)
C15 N2 C18 O -176.7(7)
C16 N2 C18 O -8.8(11)
C15 N2 C18 C19 5.8(11)
C16 N2 C18 C19 173.7(7)
O C18 C19 C20 24.1(12)
N2 C18 C19 C20 -158.4(7)
C18 C19 C20 C21 -179.5(7)
C19 C20 C21 C22 7.4(12)
C19 C20 C21 C26 -173.0(8)
C26 C21 C22 C23 -2.0(11)
C20 C21 C22 C23 177.6(7)
C21 C22 C23 C24 0.8(12)
C22 C23 C24 C25 0.9(11)
C22 C23 C24 C27 178.7(8)
C23 C24 C25 C26 -1.6(12)
C27 C24 C25 C26 -179.2(8)
C24 C25 C26 C21 0.5(12)
C22 C21 C26 C25 1.3(11)
C20 C21 C26 C25 -178.3(7)

loop_
_cod_related_entry_id
_cod_related_entry_database
_cod_related_entry_code
1 ChemSpider 30657498
